data_2227716
loop_
_publ_author_name
'Lee, Gene-Hsiang'
'Wang, Hsiao-Fen'
'Yih, Kuang-Hway'

_publ_section_title
;
 <i>trans</i>-Bromido(pyrimidinyl-\k<i>C</i>^2^)bis(triphenylphosphane-\k<i>P</i>)palladium(II)
;
_journal_coeditor_code JH2211
_journal_issue 11
_journal_name_full 'Acta Crystallographica Section E'
_journal_page_first m1345
_journal_paper_doi 10.1107/S1600536810038511
_journal_volume 66
_journal_year 2010
_chemical_formula_iupac '[Pd Br (C4 H3 N2) (C18 H15 P)2]'
_chemical_formula_moiety 'C40 H33 Br N2 P2 Pd'
_chemical_formula_sum 'C40 H33 Br N2 P2 Pd'
_chemical_formula_weight 789.93
_chemical_name_systematic
;
<i>trans</i>-Bromido(pyrimidinyl-\k<i>C</i>^2^)bis(triphenylphosphane-
\k<i>P</i>)palladium(II)
;
_space_group_IT_number 2
_symmetry_cell_setting triclinic
_symmetry_space_group_name_Hall '-P 1'
_symmetry_space_group_name_H-M 'P -1'
_atom_sites_solution_hydrogens geom
_atom_sites_solution_primary direct
_atom_sites_solution_secondary difmap
_audit_creation_method SHELXL-97
_cell_angle_alpha 90.257(2)
_cell_angle_beta 117.044(2)
_cell_angle_gamma 105.580(2)
_cell_formula_units_Z 2
_cell_length_a 12.1051(8)
_cell_length_b 12.7791(8)
_cell_length_c 12.8987(8)
_cell_measurement_reflns_used 5205
_cell_measurement_temperature 150(2)
_cell_measurement_theta_max 27.47
_cell_measurement_theta_min 2.17
_cell_volume 1693.11(19)
_computing_cell_refinement 'SAINT (Bruker, 2007)'
_computing_data_collection 'SMART (Bruker, 2007)'
_computing_data_reduction 'SAINT (Bruker, 2007)'
_computing_molecular_graphics 'XP in SHELXTL (Sheldrick, 2008)'
_computing_publication_material 'SHELXTL (Sheldrick, 2008)'
_computing_structure_refinement 'SHELXL97 (Sheldrick, 2008)'
_computing_structure_solution 'SHELXS97 (Sheldrick, 2008)'
_diffrn_ambient_temperature 150(2)
_diffrn_measured_fraction_theta_full 0.998
_diffrn_measured_fraction_theta_max 0.998
_diffrn_measurement_device_type 'Bruker SMART APEX CCD area-detector'
_diffrn_measurement_method \w
_diffrn_radiation_monochromator graphite
_diffrn_radiation_source 'fine-focus sealed tube'
_diffrn_radiation_type MoK\a
_diffrn_radiation_wavelength 0.71073
_diffrn_reflns_av_R_equivalents 0.0232
_diffrn_reflns_av_sigmaI/netI 0.0270
_diffrn_reflns_limit_h_max 15
_diffrn_reflns_limit_h_min -15
_diffrn_reflns_limit_k_max 16
_diffrn_reflns_limit_k_min -16
_diffrn_reflns_limit_l_max 16
_diffrn_reflns_limit_l_min -16
_diffrn_reflns_number 22016
_diffrn_reflns_theta_full 27.49
_diffrn_reflns_theta_max 27.49
_diffrn_reflns_theta_min 1.94
_exptl_absorpt_coefficient_mu 1.855
_exptl_absorpt_correction_T_max 0.6542
_exptl_absorpt_correction_T_min 0.4574
_exptl_absorpt_correction_type multi-scan
_exptl_absorpt_process_details '(SADABS; Bruker, 2001)'
_exptl_crystal_colour 'light yellow'
_exptl_crystal_density_diffrn 1.549
_exptl_crystal_density_method 'not measured'
_exptl_crystal_description rod
_exptl_crystal_F_000 796
_exptl_crystal_size_max 0.50
_exptl_crystal_size_mid 0.35
_exptl_crystal_size_min 0.25
_refine_diff_density_max 0.395
_refine_diff_density_min -0.400
_refine_ls_extinction_method none
_refine_ls_goodness_of_fit_ref 1.022
_refine_ls_hydrogen_treatment constr
_refine_ls_matrix_type full
_refine_ls_number_parameters 415
_refine_ls_number_reflns 7762
_refine_ls_number_restraints 2
_refine_ls_restrained_S_all 1.023
_refine_ls_R_factor_all 0.0270
_refine_ls_R_factor_gt 0.0234
_refine_ls_shift/su_max 0.003
_refine_ls_shift/su_mean 0.000
_refine_ls_structure_factor_coef Fsqd
_refine_ls_weighting_details 'calc w=1/[\s^2^(Fo^2^)+(0.0252P)^2^+0.8169P] where P=(Fo^2^+2Fc^2^)/3'
_refine_ls_weighting_scheme calc
_refine_ls_wR_factor_gt 0.0560
_refine_ls_wR_factor_ref 0.0576
_reflns_number_gt 7066
_reflns_number_total 7762
_reflns_threshold_expression I>2sigma(I)
_cod_data_source_file jh2211.cif
_cod_data_source_block I
_cod_database_code 2227716
_cod_database_fobs_code 2227716

loop_
_symmetry_equiv_pos_as_xyz
'x, y, z'
'-x, -y, -z'

loop_
_atom_site_type_symbol
_atom_site_label
_atom_site_fract_x
_atom_site_fract_y
_atom_site_fract_z
_atom_site_U_iso_or_equiv
_atom_site_adp_type
_atom_site_calc_flag
_atom_site_refinement_flags
_atom_site_occupancy
_atom_site_disorder_assembly
_atom_site_disorder_group
Pd Pd 0.373889(12) 0.223763(11) 0.271056(12) 0.01685(4) Uani d U 1 . .
Br Br 0.402981(18) 0.428222(15) 0.282253(18) 0.02526(5) Uani d U 1 . .
P P1 0.16970(4) 0.18272(4) 0.26328(4) 0.01688(9) Uani d . 1 . .
P P2 0.57904(4) 0.25675(4) 0.28544(4) 0.01794(9) Uani d . 1 . .
N N1 0.31551(17) 0.01119(14) 0.15413(15) 0.0285(4) Uani d . 1 . .
N N2 0.40272(16) 0.02238(14) 0.36125(15) 0.0265(4) Uani d . 1 . .
C C1 0.36051(17) 0.06436(15) 0.26102(16) 0.0195(3) Uani d U 1 . .
C C2 0.3112(2) -0.09446(18) 0.1485(2) 0.0391(5) Uani d . 1 . .
H H2 0.2787 -0.1355 0.0736 0.047 Uiso calc R 1 . .
C C3 0.3515(2) -0.14614(18) 0.2462(2) 0.0387(5) Uani d . 1 . .
H H3 0.3476 -0.2213 0.2406 0.046 Uiso calc R 1 . .
C C4 0.3980(2) -0.08343(17) 0.35255(19) 0.0324(5) Uani d . 1 . .
H H4 0.4277 -0.1162 0.4222 0.039 Uiso calc R 1 . .
C C5 0.06796(17) 0.03960(15) 0.21717(16) 0.0191(4) Uani d . 1 . .
C C6 0.10631(19) -0.03726(16) 0.29124(17) 0.0245(4) Uani d . 1 . .
H H6 0.1829 -0.0140 0.3651 0.029 Uiso calc R 1 . .
C C7 0.0338(2) -0.14719(17) 0.25813(19) 0.0298(4) Uani d . 1 . .
H H7 0.0612 -0.1993 0.3086 0.036 Uiso calc R 1 . .
C C8 -0.0787(2) -0.18086(17) 0.1512(2) 0.0323(5) Uani d . 1 . .
H H8 -0.1295 -0.2560 0.1289 0.039 Uiso calc R 1 . .
C C9 -0.1176(2) -0.10562(16) 0.07663(18) 0.0284(4) Uani d . 1 . .
H H9 -0.1946 -0.1292 0.0031 0.034 Uiso calc R 1 . .
C C10 -0.04417(18) 0.00417(15) 0.10901(17) 0.0216(4) Uani d . 1 . .
H H10 -0.0705 0.0555 0.0571 0.026 Uiso calc R 1 . .
C C11 0.06149(17) 0.25643(14) 0.16714(16) 0.0190(4) Uani d . 1 . .
C C12 -0.04724(18) 0.26179(15) 0.17709(17) 0.0237(4) Uani d . 1 . .
H H12 -0.0637 0.2294 0.2368 0.028 Uiso calc R 1 . .
C C13 -0.13095(19) 0.31432(16) 0.10011(18) 0.0269(4) Uani d . 1 . .
H H13 -0.2045 0.3179 0.1075 0.032 Uiso calc R 1 . .
C C14 -0.1082(2) 0.36161(16) 0.01236(18) 0.0293(4) Uani d . 1 . .
H H14 -0.1657 0.3977 -0.0401 0.035 Uiso calc R 1 . .
C C15 -0.0016(2) 0.35582(17) 0.00179(18) 0.0295(4) Uani d . 1 . .
H H15 0.0137 0.3873 -0.0589 0.035 Uiso calc R 1 . .
C C16 0.08367(19) 0.30429(15) 0.07917(17) 0.0233(4) Uani d . 1 . .
H H16 0.1576 0.3018 0.0719 0.028 Uiso calc R 1 . .
C C17 0.18063(17) 0.21461(15) 0.40637(16) 0.0198(4) Uani d . 1 . .
C C18 0.08158(18) 0.15884(16) 0.43204(17) 0.0230(4) Uani d . 1 . .
H H18 0.0093 0.1015 0.3757 0.028 Uiso calc R 1 . .
C C19 0.08851(19) 0.18684(17) 0.53916(17) 0.0257(4) Uani d . 1 . .
H H19 0.0212 0.1487 0.5563 0.031 Uiso calc R 1 . .
C C20 0.1937(2) 0.27055(17) 0.62123(17) 0.0275(4) Uani d . 1 . .
H H20 0.1983 0.2897 0.6947 0.033 Uiso calc R 1 . .
C C21 0.2918(2) 0.32624(17) 0.59664(18) 0.0300(4) Uani d . 1 . .
H H21 0.3635 0.3839 0.6530 0.036 Uiso calc R 1 . .
C C22 0.28583(19) 0.29816(16) 0.48958(17) 0.0256(4) Uani d . 1 . .
H H22 0.3539 0.3362 0.4733 0.031 Uiso calc R 1 . .
C C23 0.63295(17) 0.14058(15) 0.26504(17) 0.0205(4) Uani d . 1 . .
C C24 0.63245(19) 0.10873(16) 0.16108(17) 0.0242(4) Uani d . 1 . .
H H24 0.6049 0.1493 0.0974 0.029 Uiso calc R 1 . .
C C25 0.6716(2) 0.01883(17) 0.14949(19) 0.0304(4) Uani d . 1 . .
H H25 0.6705 -0.0020 0.0782 0.036 Uiso calc R 1 . .
C C26 0.7119(2) -0.04028(17) 0.2415(2) 0.0323(5) Uani d . 1 . .
H H26 0.7402 -0.1011 0.2342 0.039 Uiso calc R 1 . .
C C27 0.7112(2) -0.01134(18) 0.3444(2) 0.0337(5) Uani d . 1 . .
H H27 0.7370 -0.0534 0.4070 0.040 Uiso calc R 1 . .
C C28 0.67292(19) 0.07904(17) 0.35664(18) 0.0270(4) Uani d . 1 . .
H H28 0.6740 0.0991 0.4282 0.032 Uiso calc R 1 . .
C C29 0.71134(17) 0.33035(15) 0.42804(16) 0.0213(4) Uani d . 1 . .
C C30 0.84045(18) 0.34118(16) 0.45735(18) 0.0260(4) Uani d . 1 . .
H H30 0.8595 0.3091 0.4033 0.031 Uiso calc R 1 . .
C C31 0.9408(2) 0.39853(17) 0.56511(19) 0.0316(5) Uani d . 1 . .
H H31 1.0286 0.4063 0.5843 0.038 Uiso calc R 1 . .
C C32 0.9138(2) 0.44424(18) 0.6445(2) 0.0379(5) Uani d . 1 . .
H H32 0.9828 0.4835 0.7183 0.045 Uiso calc R 1 . .
C C33 0.7862(2) 0.4330(2) 0.6167(2) 0.0397(5) Uani d . 1 . .
H H33 0.7677 0.4645 0.6715 0.048 Uiso calc R 1 . .
C C34 0.6852(2) 0.37604(18) 0.50921(18) 0.0311(5) Uani d . 1 . .
H H34 0.5977 0.3682 0.4909 0.037 Uiso calc R 1 . .
C C35 0.59335(18) 0.33938(15) 0.17515(17) 0.0210(4) Uani d . 1 . .
C C36 0.5034(2) 0.29949(17) 0.05672(18) 0.0282(4) Uani d . 1 . .
H H36 0.4329 0.2344 0.0366 0.034 Uiso calc R 1 . .
C C37 0.5167(2) 0.3544(2) -0.0311(2) 0.0376(5) Uani d . 1 . .
H H37 0.4576 0.3251 -0.1114 0.045 Uiso calc R 1 . .
C C38 0.6157(3) 0.4516(2) -0.0027(2) 0.0406(6) Uani d . 1 . .
H H38 0.6243 0.4893 -0.0631 0.049 Uiso calc R 1 . .
C C39 0.7017(2) 0.49357(18) 0.1138(2) 0.0362(5) Uani d . 1 . .
H H39 0.7687 0.5611 0.1333 0.043 Uiso calc R 1 . .
C C40 0.6914(2) 0.43795(16) 0.20293(19) 0.0263(4) Uani d . 1 . .
H H40 0.7514 0.4674 0.2829 0.032 Uiso calc R 1 . .

loop_
_atom_site_aniso_label
_atom_site_aniso_U_11
_atom_site_aniso_U_22
_atom_site_aniso_U_33
_atom_site_aniso_U_12
_atom_site_aniso_U_13
_atom_site_aniso_U_23
Pd 0.01563(7) 0.01653(7) 0.01959(7) 0.00490(5) 0.00931(6) 0.00247(5)
Br 0.02570(10) 0.01863(9) 0.03430(11) 0.00637(7) 0.01675(9) 0.00424(8)
P1 0.0163(2) 0.0174(2) 0.0180(2) 0.00520(17) 0.00902(18) 0.00283(17)
P2 0.0165(2) 0.0182(2) 0.0203(2) 0.00569(17) 0.00951(18) 0.00209(18)
N1 0.0332(9) 0.0225(8) 0.0243(9) 0.0072(7) 0.0099(7) 0.0001(7)
N2 0.0291(9) 0.0254(8) 0.0253(8) 0.0116(7) 0.0114(7) 0.0066(7)
C1 0.0158(8) 0.0193(7) 0.0242(9) 0.0059(7) 0.0099(7) 0.0045(7)
C2 0.0500(14) 0.0248(11) 0.0315(12) 0.0091(10) 0.0115(10) -0.0059(9)
C3 0.0465(13) 0.0196(10) 0.0445(13) 0.0125(9) 0.0157(11) 0.0042(9)
C4 0.0352(11) 0.0293(11) 0.0328(11) 0.0143(9) 0.0136(9) 0.0122(9)
C5 0.0199(8) 0.0179(8) 0.0240(9) 0.0051(7) 0.0144(7) 0.0024(7)
C6 0.0286(10) 0.0256(10) 0.0249(10) 0.0107(8) 0.0160(8) 0.0064(8)
C7 0.0473(13) 0.0226(10) 0.0344(11) 0.0138(9) 0.0298(10) 0.0100(8)
C8 0.0459(13) 0.0191(10) 0.0392(12) 0.0011(9) 0.0308(11) 0.0006(9)
C9 0.0296(10) 0.0249(10) 0.0280(10) 0.0009(8) 0.0156(9) -0.0040(8)
C10 0.0237(9) 0.0208(9) 0.0239(9) 0.0074(7) 0.0137(8) 0.0032(7)
C11 0.0183(8) 0.0162(8) 0.0199(9) 0.0051(7) 0.0070(7) -0.0008(7)
C12 0.0240(9) 0.0227(9) 0.0265(10) 0.0085(8) 0.0127(8) 0.0033(8)
C13 0.0222(9) 0.0234(10) 0.0342(11) 0.0093(8) 0.0113(8) -0.0004(8)
C14 0.0286(10) 0.0204(9) 0.0316(11) 0.0109(8) 0.0064(9) 0.0039(8)
C15 0.0353(11) 0.0259(10) 0.0277(10) 0.0111(9) 0.0142(9) 0.0095(8)
C16 0.0241(9) 0.0216(9) 0.0241(9) 0.0066(7) 0.0117(8) 0.0030(7)
C17 0.0209(9) 0.0218(9) 0.0190(9) 0.0085(7) 0.0102(7) 0.0037(7)
C18 0.0212(9) 0.0256(10) 0.0227(9) 0.0069(8) 0.0110(8) 0.0032(8)
C19 0.0279(10) 0.0301(10) 0.0280(10) 0.0118(8) 0.0189(9) 0.0085(8)
C20 0.0364(11) 0.0310(11) 0.0209(9) 0.0161(9) 0.0152(9) 0.0036(8)
C21 0.0316(11) 0.0297(11) 0.0224(10) 0.0047(9) 0.0101(9) -0.0031(8)
C22 0.0249(10) 0.0260(10) 0.0252(10) 0.0054(8) 0.0125(8) 0.0031(8)
C23 0.0161(8) 0.0206(9) 0.0256(9) 0.0056(7) 0.0106(7) 0.0022(7)
C24 0.0260(10) 0.0243(10) 0.0256(10) 0.0096(8) 0.0137(8) 0.0059(8)
C25 0.0375(11) 0.0295(11) 0.0309(11) 0.0131(9) 0.0201(9) 0.0014(9)
C26 0.0394(12) 0.0265(11) 0.0409(12) 0.0191(9) 0.0222(10) 0.0057(9)
C27 0.0426(12) 0.0340(12) 0.0328(11) 0.0235(10) 0.0181(10) 0.0130(9)
C28 0.0298(10) 0.0314(11) 0.0247(10) 0.0153(9) 0.0135(9) 0.0061(8)
C29 0.0201(9) 0.0192(9) 0.0229(9) 0.0057(7) 0.0088(8) 0.0027(7)
C30 0.0216(9) 0.0239(10) 0.0313(11) 0.0069(8) 0.0115(8) 0.0014(8)
C31 0.0202(10) 0.0261(10) 0.0371(12) 0.0051(8) 0.0052(9) 0.0020(9)
C32 0.0346(12) 0.0313(12) 0.0289(11) 0.0108(9) -0.0008(9) -0.0046(9)
C33 0.0420(13) 0.0459(14) 0.0286(11) 0.0206(11) 0.0106(10) -0.0062(10)
C34 0.0280(10) 0.0387(12) 0.0284(11) 0.0161(9) 0.0117(9) 0.0016(9)
C35 0.0229(9) 0.0225(9) 0.0261(9) 0.0127(7) 0.0152(8) 0.0071(7)
C36 0.0272(10) 0.0320(11) 0.0274(10) 0.0147(9) 0.0114(9) 0.0074(8)
C37 0.0454(13) 0.0540(15) 0.0277(11) 0.0342(12) 0.0185(10) 0.0166(10)
C38 0.0603(16) 0.0481(14) 0.0478(14) 0.0406(13) 0.0405(13) 0.0326(12)
C39 0.0465(13) 0.0265(11) 0.0590(15) 0.0204(10) 0.0389(12) 0.0219(10)
C40 0.0298(10) 0.0218(9) 0.0348(11) 0.0109(8) 0.0199(9) 0.0061(8)

loop_
_atom_type_symbol
_atom_type_description
_atom_type_scat_dispersion_real
_atom_type_scat_dispersion_imag
_atom_type_scat_source
C C 0.0033 0.0016 'International Tables Vol C Tables 4.2.6.8 and 6.1.1.4'
H H 0.0000 0.0000 'International Tables Vol C Tables 4.2.6.8 and 6.1.1.4'
N N 0.0061 0.0033 'International Tables Vol C Tables 4.2.6.8 and 6.1.1.4'
P P 0.1023 0.0942 'International Tables Vol C Tables 4.2.6.8 and 6.1.1.4'
Br Br -0.2901 2.4595 'International Tables Vol C Tables 4.2.6.8 and 6.1.1.4'
Pd Pd -0.9988 1.0072 'International Tables Vol C Tables 4.2.6.8 and 6.1.1.4'

loop_
_geom_angle_atom_site_label_1
_geom_angle_atom_site_label_2
_geom_angle_atom_site_label_3
_geom_angle_site_symmetry_1
_geom_angle_site_symmetry_3
_geom_angle
_geom_angle_publ_flag
C1 Pd P2 . . 86.86(5) ?
C1 Pd P1 . . 90.58(5) ?
P2 Pd P1 . . 176.743(17) ?
C1 Pd Br . . 176.56(5) ?
P2 Pd Br . . 89.758(13) ?
P1 Pd Br . . 92.815(13) ?
C5 P1 C17 . . 102.50(8) ?
C5 P1 C11 . . 103.18(8) ?
C17 P1 C11 . . 103.89(8) ?
C5 P1 Pd . . 117.16(6) ?
C17 P1 Pd . . 112.70(6) ?
C11 P1 Pd . . 115.70(6) ?
C35 P2 C29 . . 106.74(9) ?
C35 P2 C23 . . 103.18(8) ?
C29 P2 C23 . . 102.10(8) ?
C35 P2 Pd . . 110.52(6) ?
C29 P2 Pd . . 113.50(6) ?
C23 P2 Pd . . 119.58(6) ?
C1 N1 C2 . . 115.99(18) ?
C1 N2 C4 . . 116.48(17) ?
N1 C1 N2 . . 125.98(17) ?
N1 C1 Pd . . 116.27(13) ?
N2 C1 Pd . . 117.66(14) ?
N1 C2 C3 . . 122.9(2) ?
N1 C2 H2 . . 118.6 ?
C3 C2 H2 . . 118.6 ?
C2 C3 C4 . . 116.5(2) ?
C2 C3 H3 . . 121.7 ?
C4 C3 H3 . . 121.7 ?
N2 C4 C3 . . 122.2(2) ?
N2 C4 H4 . . 118.9 ?
C3 C4 H4 . . 118.9 ?
C10 C5 C6 . . 119.00(17) ?
C10 C5 P1 . . 122.17(14) ?
C6 C5 P1 . . 118.80(14) ?
C7 C6 C5 . . 120.63(19) ?
C7 C6 H6 . . 119.7 ?
C5 C6 H6 . . 119.7 ?
C8 C7 C6 . . 119.70(19) ?
C8 C7 H7 . . 120.2 ?
C6 C7 H7 . . 120.2 ?
C9 C8 C7 . . 120.28(19) ?
C9 C8 H8 . . 119.9 ?
C7 C8 H8 . . 119.9 ?
C8 C9 C10 . . 120.07(19) ?
C8 C9 H9 . . 120.0 ?
C10 C9 H9 . . 120.0 ?
C9 C10 C5 . . 120.32(18) ?
C9 C10 H10 . . 119.8 ?
C5 C10 H10 . . 119.8 ?
C16 C11 C12 . . 118.97(17) ?
C16 C11 P1 . . 119.85(14) ?
C12 C11 P1 . . 121.13(14) ?
C13 C12 C11 . . 120.14(18) ?
C13 C12 H12 . . 119.9 ?
C11 C12 H12 . . 119.9 ?
C12 C13 C14 . . 120.48(18) ?
C12 C13 H13 . . 119.8 ?
C14 C13 H13 . . 119.8 ?
C15 C14 C13 . . 119.52(18) ?
C15 C14 H14 . . 120.2 ?
C13 C14 H14 . . 120.2 ?
C14 C15 C16 . . 120.50(19) ?
C14 C15 H15 . . 119.8 ?
C16 C15 H15 . . 119.8 ?
C11 C16 C15 . . 120.38(18) ?
C11 C16 H16 . . 119.8 ?
C15 C16 H16 . . 119.8 ?
C22 C17 C18 . . 119.23(17) ?
C22 C17 P1 . . 119.88(14) ?
C18 C17 P1 . . 120.85(14) ?
C19 C18 C17 . . 120.29(18) ?
C19 C18 H18 . . 119.9 ?
C17 C18 H18 . . 119.9 ?
C20 C19 C18 . . 119.93(18) ?
C20 C19 H19 . . 120.0 ?
C18 C19 H19 . . 120.0 ?
C21 C20 C19 . . 120.22(18) ?
C21 C20 H20 . . 119.9 ?
C19 C20 H20 . . 119.9 ?
C20 C21 C22 . . 120.16(19) ?
C20 C21 H21 . . 119.9 ?
C22 C21 H21 . . 119.9 ?
C17 C22 C21 . . 120.16(18) ?
C17 C22 H22 . . 119.9 ?
C21 C22 H22 . . 119.9 ?
C28 C23 C24 . . 118.21(17) ?
C28 C23 P2 . . 118.41(14) ?
C24 C23 P2 . . 123.35(14) ?
C25 C24 C23 . . 120.97(18) ?
C25 C24 H24 . . 119.5 ?
C23 C24 H24 . . 119.5 ?
C26 C25 C24 . . 119.89(19) ?
C26 C25 H25 . . 120.1 ?
C24 C25 H25 . . 120.1 ?
C25 C26 C27 . . 120.13(19) ?
C25 C26 H26 . . 119.9 ?
C27 C26 H26 . . 119.9 ?
C26 C27 C28 . . 120.1(2) ?
C26 C27 H27 . . 119.9 ?
C28 C27 H27 . . 119.9 ?
C27 C28 C23 . . 120.64(19) ?
C27 C28 H28 . . 119.7 ?
C23 C28 H28 . . 119.7 ?
C34 C29 C30 . . 119.03(18) ?
C34 C29 P2 . . 120.58(15) ?
C30 C29 P2 . . 120.39(14) ?
C31 C30 C29 . . 120.22(19) ?
C31 C30 H30 . . 119.9 ?
C29 C30 H30 . . 119.9 ?
C32 C31 C30 . . 120.2(2) ?
C32 C31 H31 . . 119.9 ?
C30 C31 H31 . . 119.9 ?
C31 C32 C33 . . 120.0(2) ?
C31 C32 H32 . . 120.0 ?
C33 C32 H32 . . 120.0 ?
C32 C33 C34 . . 120.3(2) ?
C32 C33 H33 . . 119.9 ?
C34 C33 H33 . . 119.9 ?
C33 C34 C29 . . 120.29(19) ?
C33 C34 H34 . . 119.9 ?
C29 C34 H34 . . 119.9 ?
C40 C35 C36 . . 118.88(18) ?
C40 C35 P2 . . 123.01(15) ?
C36 C35 P2 . . 118.08(15) ?
C37 C36 C35 . . 120.3(2) ?
C37 C36 H36 . . 119.8 ?
C35 C36 H36 . . 119.8 ?
C38 C37 C36 . . 120.3(2) ?
C38 C37 H37 . . 119.9 ?
C36 C37 H37 . . 119.9 ?
C39 C38 C37 . . 119.7(2) ?
C39 C38 H38 . . 120.1 ?
C37 C38 H38 . . 120.1 ?
C38 C39 C40 . . 120.6(2) ?
C38 C39 H39 . . 119.7 ?
C40 C39 H39 . . 119.7 ?
C35 C40 C39 . . 120.1(2) ?
C35 C40 H40 . . 120.0 ?
C39 C40 H40 . . 120.0 ?

loop_
_geom_bond_atom_site_label_1
_geom_bond_atom_site_label_2
_geom_bond_site_symmetry_2
_geom_bond_distance
_geom_bond_publ_flag
Pd C1 . 1.9985(18) ?
Pd P2 . 2.3232(5) ?
Pd P1 . 2.3393(5) ?
Pd Br . 2.5353(3) ?
P1 C5 . 1.8248(18) ?
P1 C17 . 1.8255(18) ?
P1 C11 . 1.8267(18) ?
P2 C35 . 1.8188(19) ?
P2 C29 . 1.8247(19) ?
P2 C23 . 1.8363(19) ?
N1 C1 . 1.330(2) ?
N1 C2 . 1.337(3) ?
N2 C1 . 1.332(2) ?
N2 C4 . 1.340(3) ?
C2 C3 . 1.373(3) ?
C2 H2 . 0.9500 ?
C3 C4 . 1.373(3) ?
C3 H3 . 0.9500 ?
C4 H4 . 0.9500 ?
C5 C10 . 1.391(3) ?
C5 C6 . 1.394(3) ?
C6 C7 . 1.385(3) ?
C6 H6 . 0.9500 ?
C7 C8 . 1.384(3) ?
C7 H7 . 0.9500 ?
C8 C9 . 1.382(3) ?
C8 H8 . 0.9500 ?
C9 C10 . 1.386(3) ?
C9 H9 . 0.9500 ?
C10 H10 . 0.9500 ?
C11 C16 . 1.389(3) ?
C11 C12 . 1.398(2) ?
C12 C13 . 1.386(3) ?
C12 H12 . 0.9500 ?
C13 C14 . 1.386(3) ?
C13 H13 . 0.9500 ?
C14 C15 . 1.379(3) ?
C14 H14 . 0.9500 ?
C15 C16 . 1.389(3) ?
C15 H15 . 0.9500 ?
C16 H16 . 0.9500 ?
C17 C22 . 1.389(3) ?
C17 C18 . 1.400(2) ?
C18 C19 . 1.385(3) ?
C18 H18 . 0.9500 ?
C19 C20 . 1.385(3) ?
C19 H19 . 0.9500 ?
C20 C21 . 1.381(3) ?
C20 H20 . 0.9500 ?
C21 C22 . 1.390(3) ?
C21 H21 . 0.9500 ?
C22 H22 . 0.9500 ?
C23 C28 . 1.393(3) ?
C23 C24 . 1.397(3) ?
C24 C25 . 1.386(3) ?
C24 H24 . 0.9500 ?
C25 C26 . 1.377(3) ?
C25 H25 . 0.9500 ?
C26 C27 . 1.380(3) ?
C26 H26 . 0.9500 ?
C27 C28 . 1.388(3) ?
C27 H27 . 0.9500 ?
C28 H28 . 0.9500 ?
C29 C34 . 1.390(3) ?
C29 C30 . 1.397(3) ?
C30 C31 . 1.387(3) ?
C30 H30 . 0.9500 ?
C31 C32 . 1.378(3) ?
C31 H31 . 0.9500 ?
C32 C33 . 1.383(3) ?
C32 H32 . 0.9500 ?
C33 C34 . 1.385(3) ?
C33 H33 . 0.9500 ?
C34 H34 . 0.9500 ?
C35 C40 . 1.389(3) ?
C35 C36 . 1.400(3) ?
C36 C37 . 1.384(3) ?
C36 H36 . 0.9500 ?
C37 C38 . 1.382(4) ?
C37 H37 . 0.9500 ?
C38 C39 . 1.378(4) ?
C38 H38 . 0.9500 ?
C39 C40 . 1.391(3) ?
C39 H39 . 0.9500 ?
C40 H40 . 0.9500 ?
